data_7238044
loop_
_publ_author_name
'H\"utzler, Wilhelm Maximilian'
'Mossou, Estelle'
'Vollrath, Ronnald'
'Kohagen, Miriam'
'El Ghrissi, Imadine'
'Grininger, Martin'
'Zaccai, Giuseppe'
'Smiatek, Jens'
'Oesterhelt, Dieter'

_publ_section_title
;
 Complex transitions between dihydrate and anhydrate forms of ectoine --
 unexpected behavior of a highly hygroscopic compatible solute in the
 solid state
;
_journal_issue 2
_journal_name_full CrystEngComm
_journal_page_first 169
_journal_page_last 172
_journal_paper_doi 10.1039/C9CE01599J
_journal_volume 22
_journal_year 2020
_chemical_absolute_configuration ad
_chemical_formula_moiety 'C6 H10 N2 O2, 2(H2 O)'
_chemical_formula_sum 'C6 H14 N2 O4'
_chemical_formula_weight 178.19
_chemical_name_common '(S)-2-methyl-3,4,5,6-tetrahydropyrimidine-4-carboxylic acid'
_chemical_name_systematic 'Ectoine dihydrate'
_space_group_crystal_system orthorhombic
_space_group_IT_number 19
_space_group_name_Hall 'P 2ac 2ab'
_space_group_name_H-M_alt 'P 21 21 21'
_atom_sites_solution_hydrogens mixed
_audit_creation_method SHELXL-2014/7
_audit_update_record
;
2019-01-15 deposited with the CCDC.	2019-11-21 downloaded from the CCDC.
;
_cell_angle_alpha 90
_cell_angle_beta 90
_cell_angle_gamma 90
_cell_formula_units_Z 4
_cell_length_a 7.5940(3)
_cell_length_b 8.6265(5)
_cell_length_c 13.3619(6)
_cell_measurement_reflns_used 2290
_cell_measurement_temperature 173(2)
_cell_measurement_theta_max 49.82
_cell_measurement_theta_min 5.13
_cell_volume 875.33(7)
_computing_cell_refinement 'APEX3 (Bruker, 2012)'
_computing_data_collection 'APEX3 (Bruker, 2012)'
_computing_data_reduction 'APEX3 (Bruker, 2012)'
_computing_molecular_graphics
;
Mercury (Version 3.3, Macrae et al., 2008) and XP in SHELXTL-Plus (Sheldrick,
2008)
;
_computing_publication_material 'publCIF (Westrip, 2010)'
_computing_structure_refinement 'SHELXL (Sheldrick, 2015)'
_computing_structure_solution 'SHELXS (Sheldrick, 2015)'
_diffrn_ambient_temperature 173(2)
_diffrn_measured_fraction_theta_full 0.975
_diffrn_measured_fraction_theta_max 0.969
_diffrn_measurement_device_type 'Siemens CCD three-circle diffractometer'
_diffrn_measurement_method \w
_diffrn_radiation_type CuK\a
_diffrn_radiation_wavelength 1.54178
_diffrn_reflns_av_R_equivalents 0.0258
_diffrn_reflns_av_unetI/netI 0.0147
_diffrn_reflns_Laue_measured_fraction_full 0.975
_diffrn_reflns_Laue_measured_fraction_max 0.969
_diffrn_reflns_limit_h_max 7
_diffrn_reflns_limit_h_min -9
_diffrn_reflns_limit_k_max 9
_diffrn_reflns_limit_k_min -10
_diffrn_reflns_limit_l_max 14
_diffrn_reflns_limit_l_min -15
_diffrn_reflns_number 12908
_diffrn_reflns_point_group_measured_fraction_full 0.969
_diffrn_reflns_point_group_measured_fraction_max 0.955
_diffrn_reflns_theta_full 68.000
_diffrn_reflns_theta_max 69.553
_diffrn_reflns_theta_min 6.626
_exptl_absorpt_coefficient_mu 0.964
_exptl_absorpt_correction_T_max 1.000
_exptl_absorpt_correction_T_min 0.914
_exptl_absorpt_correction_type multi-scan
_exptl_absorpt_process_details 'SADABS (Sheldrick, 1996)'
_exptl_crystal_colour colourless
_exptl_crystal_density_diffrn 1.352
_exptl_crystal_description block
_exptl_crystal_F_000 384
_exptl_crystal_recrystallization_method 'Re-crystallisation from solvent: deionized water'
_exptl_crystal_size_max 0.360
_exptl_crystal_size_mid 0.220
_exptl_crystal_size_min 0.160
_refine_diff_density_max 0.137
_refine_diff_density_min -0.133
_refine_diff_density_rms 0.032
_refine_ls_abs_structure_details
; 
 Flack x determined using 623 quotients [(I+)-(I-)]/[(I+)+(I-)] 
 (Parsons, Flack and Wagner, Acta Cryst. B69 (2013) 249-259). 
;
_refine_ls_abs_structure_Flack -0.04(4)
_refine_ls_extinction_method none
_refine_ls_goodness_of_fit_ref 1.104
_refine_ls_hydrogen_treatment mixed
_refine_ls_matrix_type full
_refine_ls_number_parameters 128
_refine_ls_number_reflns 1575
_refine_ls_number_restraints 8
_refine_ls_restrained_S_all 1.108
_refine_ls_R_factor_all 0.0278
_refine_ls_R_factor_gt 0.0278
_refine_ls_shift/su_max 0.001
_refine_ls_shift/su_mean 0.000
_refine_ls_structure_factor_coef Fsqd
_refine_ls_weighting_details 'w=1/[\s^2^(Fo^2^)+(0.0330P)^2^+0.2764P] where P=(Fo^2^+2Fc^2^)/3'
_refine_ls_weighting_scheme calc
_refine_ls_wR_factor_gt 0.0751
_refine_ls_wR_factor_ref 0.0751
_reflns_Friedel_coverage 0.658
_reflns_Friedel_fraction_full 0.960
_reflns_Friedel_fraction_max 0.934
_reflns_number_gt 1575
_reflns_number_total 1575
_reflns_threshold_expression 'I > 2\s(I)'
_cod_data_source_file c9ce01599j2.cif
_cod_data_source_block mhmg1
_cod_depositor_comments
;Adding full bibliography for 7238043--7238045.cif.

 Adding full bibliography for 7238043--7238045.cif.
;
_cod_database_code 7238044
_shelx_shelxl_version_number 2014/7
_shelx_space_group_comment
; 
The symmetry employed for this shelxl refinement is uniquely defined 
by the following loop, which should always be used as a source of 
symmetry information in preference to the above space-group names. 
They are only intended as comments. 
;
_shelx_estimated_absorpt_t_min 0.723
_shelx_estimated_absorpt_t_max 0.861

loop_
_space_group_symop_operation_xyz
'x, y, z'
'-x+1/2, -y, z+1/2'
'-x, y+1/2, -z+1/2'
'x+1/2, -y+1/2, -z'

loop_
_atom_site_label
_atom_site_type_symbol
_atom_site_fract_x
_atom_site_fract_y
_atom_site_fract_z
_atom_site_U_iso_or_equiv
_atom_site_adp_type
_atom_site_occupancy
_atom_site_site_symmetry_order
_atom_site_calc_flag
_atom_site_refinement_flags_posn
_atom_site_refinement_flags_adp
N1A N 0.7025(2) 0.61333(19) 0.77127(12) 0.0242(4) Uani 1 1 d D .
H1A H 0.692(3) 0.575(3) 0.8295(15) 0.029 Uiso 1 1 d D U
C2A C 0.5725(3) 0.6915(2) 0.73158(14) 0.0228(4) Uani 1 1 d . .
C21A C 0.4076(3) 0.7163(3) 0.79017(16) 0.0325(5) Uani 1 1 d . .
H21A H 0.3876 0.6273 0.8343 0.049 Uiso 1 1 calc R U
H22A H 0.3079 0.7273 0.7442 0.049 Uiso 1 1 calc R U
H23A H 0.4191 0.8107 0.8305 0.049 Uiso 1 1 calc R U
N3A N 0.5843(2) 0.75017(19) 0.64047(12) 0.0240(4) Uani 1 1 d D .
H3A H 0.496(3) 0.803(3) 0.6151(17) 0.029 Uiso 1 1 d D U
C4A C 0.7372(3) 0.7252(2) 0.57666(13) 0.0226(4) Uani 1 1 d . .
H4A H 0.7502 0.8167 0.5313 0.027 Uiso 1 1 calc R U
C41A C 0.7155(3) 0.5782(2) 0.51143(13) 0.0215(4) Uani 1 1 d . .
O41A O 0.5816(2) 0.49788(18) 0.52090(12) 0.0376(4) Uani 1 1 d . .
O42A O 0.84103(19) 0.55060(17) 0.45186(10) 0.0295(4) Uani 1 1 d . .
C5A C 0.9004(3) 0.7156(2) 0.64360(15) 0.0254(4) Uani 1 1 d . .
H51A H 1.0050 0.6901 0.6025 0.030 Uiso 1 1 calc R U
H52A H 0.9211 0.8171 0.6761 0.030 Uiso 1 1 calc R U
C6A C 0.8739(3) 0.5919(2) 0.72282(14) 0.0253(4) Uani 1 1 d . .
H61A H 0.8792 0.4880 0.6916 0.030 Uiso 1 1 calc R U
H62B H 0.9688 0.5988 0.7734 0.030 Uiso 1 1 calc R U
O1W O 0.2631(2) 0.4905(2) 0.62967(15) 0.0493(5) Uani 1 1 d D .
H11W H 0.355(3) 0.491(4) 0.5912(19) 0.059 Uiso 1 1 d D U
H12W H 0.194(3) 0.421(3) 0.606(2) 0.059 Uiso 1 1 d D U
O2W O 0.5011(3) 0.2166(2) 0.43354(12) 0.0415(4) Uani 1 1 d D .
H21W H 0.537(4) 0.300(2) 0.4609(19) 0.050 Uiso 1 1 d D U
H22W H 0.447(3) 0.161(3) 0.4766(17) 0.050 Uiso 1 1 d D U

loop_
_atom_site_aniso_label
_atom_site_aniso_U_11
_atom_site_aniso_U_22
_atom_site_aniso_U_33
_atom_site_aniso_U_23
_atom_site_aniso_U_13
_atom_site_aniso_U_12
N1A 0.0308(9) 0.0259(8) 0.0160(8) 0.0023(7) 0.0021(7) 0.0023(7)
C2A 0.0261(9) 0.0211(8) 0.0211(9) -0.0055(8) -0.0009(8) 0.0006(8)
C21A 0.0290(11) 0.0400(12) 0.0284(10) -0.0074(9) 0.0046(9) 0.0032(9)
N3A 0.0258(8) 0.0255(8) 0.0208(8) -0.0011(6) -0.0036(7) 0.0074(7)
C4A 0.0274(10) 0.0221(9) 0.0182(9) 0.0025(7) 0.0012(8) -0.0002(8)
C41A 0.0250(10) 0.0219(9) 0.0177(9) 0.0037(7) -0.0005(7) 0.0004(8)
O41A 0.0378(9) 0.0327(8) 0.0423(9) -0.0114(7) 0.0129(7) -0.0125(7)
O42A 0.0314(8) 0.0348(8) 0.0223(7) -0.0051(6) 0.0055(6) -0.0062(6)
C5A 0.0236(9) 0.0281(10) 0.0243(9) -0.0018(8) 0.0002(8) -0.0040(8)
C6A 0.0242(10) 0.0308(10) 0.0209(9) -0.0011(8) -0.0021(8) 0.0052(8)
O1W 0.0360(9) 0.0492(10) 0.0628(12) -0.0173(9) 0.0109(9) -0.0044(8)
O2W 0.0562(10) 0.0338(9) 0.0345(9) -0.0058(7) 0.0072(8) -0.0118(8)

loop_
_atom_type_symbol
_atom_type_description
_atom_type_scat_dispersion_real
_atom_type_scat_dispersion_imag
_atom_type_scat_source
C C 0.0181 0.0091 'International Tables Vol C Tables 4.2.6.8 and 6.1.1.4'
H H 0.0000 0.0000 'International Tables Vol C Tables 4.2.6.8 and 6.1.1.4'
N N 0.0311 0.0180 'International Tables Vol C Tables 4.2.6.8 and 6.1.1.4'
O O 0.0492 0.0322 'International Tables Vol C Tables 4.2.6.8 and 6.1.1.4'

loop_
_geom_angle_atom_site_label_1
_geom_angle_atom_site_label_2
_geom_angle_atom_site_label_3
_geom_angle
C2A N1A C6A 123.80(16)
C2A N1A H1A 120.3(17)
C6A N1A H1A 115.8(17)
N1A C2A N3A 121.30(19)
N1A C2A C21A 119.64(17)
N3A C2A C21A 119.06(18)
C2A C21A H21A 109.5
C2A C21A H22A 109.5
H21A C21A H22A 109.5
C2A C21A H23A 109.5
H21A C21A H23A 109.5
H22A C21A H23A 109.5
C2A N3A C4A 122.48(17)
C2A N3A H3A 120.1(15)
C4A N3A H3A 117.4(15)
N3A C4A C5A 108.14(14)
N3A C4A C41A 111.48(15)
C5A C4A C41A 111.80(16)
N3A C4A H4A 108.4
C5A C4A H4A 108.4
C41A C4A H4A 108.4
O41A C41A O42A 125.35(18)
O41A C41A C4A 119.28(16)
O42A C41A C4A 115.37(16)
C6A C5A C4A 109.75(16)
C6A C5A H51A 109.7
C4A C5A H51A 109.7
C6A C5A H52A 109.7
C4A C5A H52A 109.7
H51A C5A H52A 108.2
N1A C6A C5A 109.74(16)
N1A C6A H61A 109.7
C5A C6A H61A 109.7
N1A C6A H62B 109.7
C5A C6A H62B 109.7
H61A C6A H62B 108.2
H11W O1W H12W 105.8(18)
H21W O2W H22W 109.6(18)

loop_
_geom_bond_atom_site_label_1
_geom_bond_atom_site_label_2
_geom_bond_distance
N1A C2A 1.308(3)
N1A C6A 1.465(2)
N1A H1A 0.850(19)
C2A N3A 1.321(3)
C2A C21A 1.492(3)
C21A H21A 0.9800
C21A H22A 0.9800
C21A H23A 0.9800
N3A C4A 1.456(2)
N3A H3A 0.882(19)
C4A C5A 1.531(3)
C4A C41A 1.547(3)
C4A H4A 1.0000
C41A O41A 1.237(2)
C41A O42A 1.265(2)
C5A C6A 1.517(3)
C5A H51A 0.9900
C5A H52A 0.9900
C6A H61A 0.9900
C6A H62B 0.9900
O1W H11W 0.867(12)
O1W H12W 0.861(12)
O2W H21W 0.853(12)
O2W H22W 0.853(12)

loop_
_geom_hbond_atom_site_label_D
_geom_hbond_atom_site_label_H
_geom_hbond_atom_site_label_A
_geom_hbond_distance_DH
_geom_hbond_distance_HA
_geom_hbond_distance_DA
_geom_hbond_angle_DHA
_geom_hbond_site_symmetry_A
N1A H1A O42A 0.850(19) 1.98(2) 2.816(2) 170(2) 2_665
N3A H3A O42A 0.882(19) 1.94(2) 2.809(2) 167(2) 4_466
O1W H11W O41A 0.867(12) 1.961(13) 2.823(2) 172(3) .
O1W H12W O2W 0.861(12) 1.956(13) 2.804(3) 168(3) 4_456
O2W H21W O41A 0.853(12) 1.915(13) 2.761(2) 171(3) .
O2W H22W O42A 0.853(12) 2.214(14) 3.022(2) 158(2) 4_456

loop_
_geom_torsion_atom_site_label_1
_geom_torsion_atom_site_label_2
_geom_torsion_atom_site_label_3
_geom_torsion_atom_site_label_4
_geom_torsion
C6A N1A C2A N3A 4.0(3)
C6A N1A C2A C21A -175.59(18)
N1A C2A N3A C4A 3.3(3)
C21A C2A N3A C4A -177.08(17)
C2A N3A C4A C5A -33.2(2)
C2A N3A C4A C41A 90.1(2)
N3A C4A C41A O41A -2.1(2)
C5A C4A C41A O41A 119.11(19)
N3A C4A C41A O42A 178.23(16)
C5A C4A C41A O42A -60.6(2)
N3A C4A C5A C6A 54.8(2)
C41A C4A C5A C6A -68.29(19)
C2A N1A C6A C5A 20.4(3)
C4A C5A C6A N1A -48.9(2)
